data_7036534
loop_
_publ_author_name
'Sch\"adle, Dorothea'
'Meermann-Zimmermann, Melanie'
'Maichle-M\"ossmer, C\"acilia'
'Sch\"adle, Christoph'
'T\"ornroos, Karl W'
'Anwander, Reiner'

_publ_section_title
;
 Rare-earth metal methylidene complexes with Ln3(\m3-CH2)(\m3-Me)(\m2-Me)3
 core structure.
;
_journal_issue 41
_journal_name_full 'Dalton transactions (Cambridge, England : 2003)'
_journal_page_first 18101
_journal_page_last 18110
_journal_paper_doi 10.1039/c5dt02936h
_journal_volume 44
_journal_year 2015
_chemical_formula_moiety 'C34 H64 Al La N2 Si2'
_chemical_formula_sum 'C34 H64 Al La N2 Si2'
_chemical_formula_weight 722.94
_chemical_properties_physical 'Air-sensitive, Moisture-sensitive'
_space_group_crystal_system monoclinic
_space_group_IT_number 15
_space_group_name_Hall '-C 2yc'
_space_group_name_H-M_alt 'C 1 2/c 1'
_symmetry_space_group_name_Hall '-C 2yc'
_symmetry_space_group_name_H-M 'C 1 2/c 1'
_atom_sites_solution_hydrogens mixed
_audit_creation_method SHELXL-2014/7
_audit_update_record
;
2015-09-10 deposited with the CCDC.
2015-09-14 downloaded from the CCDC.
;
_cell_angle_alpha 90
_cell_angle_beta 104.1330(10)
_cell_angle_gamma 90
_cell_formula_units_Z 4
_cell_length_a 18.0563(11)
_cell_length_b 17.8725(11)
_cell_length_c 12.2151(8)
_cell_measurement_reflns_used 9995
_cell_measurement_temperature 103(2)
_cell_measurement_theta_max 30.06
_cell_measurement_theta_min 2.28
_cell_volume 3822.6(4)
_computing_cell_refinement 'Bruker SAINT'
_computing_data_collection 'Bruker APEX2'
_computing_data_reduction 'Bruker SAINT'
_computing_molecular_graphics 'Bruker SHELXTL'
_computing_publication_material 'Bruker SHELXTL'
_computing_structure_refinement 'SHELXL-2014/7 (Sheldrick, 2014)'
_computing_structure_solution 'SHELXS-97 (Sheldrick, 2008)'
_diffrn_ambient_temperature 103(2)
_diffrn_measured_fraction_theta_full 0.998
_diffrn_measured_fraction_theta_max 0.998
_diffrn_measurement_device_type 'Bruker Pt135 APEX-II CCD'
_diffrn_measurement_method '\w scans'
_diffrn_radiation_type MoK\a
_diffrn_radiation_wavelength 0.71073
_diffrn_reflns_av_unetI/netI 0.0270
_diffrn_reflns_laue_measured_fraction_full 0.998
_diffrn_reflns_laue_measured_fraction_max 0.998
_diffrn_reflns_limit_h_max 24
_diffrn_reflns_limit_h_min -25
_diffrn_reflns_limit_k_max 25
_diffrn_reflns_limit_k_min 0
_diffrn_reflns_limit_l_max 17
_diffrn_reflns_limit_l_min 0
_diffrn_reflns_number 5606
_diffrn_reflns_point_group_measured_fraction_full 0.998
_diffrn_reflns_point_group_measured_fraction_max 0.998
_diffrn_reflns_theta_full 25.242
_diffrn_reflns_theta_max 30.062
_diffrn_reflns_theta_min 1.628
_diffrn_source 'Bruker TXS Rotating anode'
_exptl_absorpt_coefficient_mu 1.226
_exptl_absorpt_correction_type multi-scan
_exptl_absorpt_process_details 'TWINABS. Ver. 2012/1. (Sheldrick, 2012)'
_exptl_crystal_colour colourless
_exptl_crystal_density_diffrn 1.256
_exptl_crystal_description 'irregular prism'
_exptl_crystal_F_000 1520
_exptl_crystal_size_max 0.30
_exptl_crystal_size_mid 0.17
_exptl_crystal_size_min 0.13
_exptl_transmission_factor_max 0.745986
_exptl_transmission_factor_min 0.398050
_refine_diff_density_max 3.402
_refine_diff_density_min -0.816
_refine_diff_density_rms 0.134
_refine_ls_extinction_method none
_refine_ls_goodness_of_fit_ref 1.193
_refine_ls_hydrogen_treatment mixed
_refine_ls_matrix_type full
_refine_ls_number_parameters 199
_refine_ls_number_reflns 5606
_refine_ls_number_restraints 6
_refine_ls_restrained_S_all 1.193
_refine_ls_R_factor_all 0.0465
_refine_ls_R_factor_gt 0.0427
_refine_ls_shift/su_max 0.000
_refine_ls_shift/su_mean 0.000
_refine_ls_structure_factor_coef Fsqd
_refine_ls_weighting_details 'w=1/[\s^2^(Fo^2^)+(0.0213P)^2^+35.7303P] where P=(Fo^2^+2Fc^2^)/3'
_refine_ls_weighting_scheme calc
_refine_ls_wR_factor_gt 0.1092
_refine_ls_wR_factor_ref 0.1107
_reflns_Friedel_coverage 0.000
_reflns_number_gt 5204
_reflns_number_total 5606
_reflns_threshold_expression 'I > 2\s(I)'
_cod_data_source_file c5dt02936h2.cif
_cod_data_source_block Compound_9-La
_cod_depositor_comments 'Adding full bibliography for 7036525--7036534.cif.'
_cod_database_code 7036534
_shelx_shelxl_version_number 2014/7
_shelx_space_group_comment
;
The symmetry employed for this shelxl refinement is uniquely defined
by the following loop, which should always be used as a source of
symmetry information in preference to the above space-group names.
They are only intended as comments.
;

loop_
_space_group_symop_operation_xyz
'x, y, z'
'-x, y, -z+1/2'
'x+1/2, y+1/2, z'
'-x+1/2, y+1/2, -z+1/2'
'-x, -y, -z'
'x, -y, z-1/2'
'-x+1/2, -y+1/2, -z'
'x+1/2, -y+1/2, z-1/2'

loop_
_atom_site_label
_atom_site_type_symbol
_atom_site_fract_x
_atom_site_fract_y
_atom_site_fract_z
_atom_site_U_iso_or_equiv
_atom_site_adp_type
_atom_site_occupancy
_atom_site_site_symmetry_order
_atom_site_calc_flag
_atom_site_refinement_flags_posn
_atom_site_refinement_flags_adp
_atom_site_refinement_flags_occupancy
La1 La 0.0000 0.23508(2) 0.7500 0.01493(7) Uani 1 2 d S T P
Al1 Al 0.0000 0.05069(8) 0.7500 0.0211(3) Uani 1 2 d S T P
Si1 Si 0.16122(5) 0.37869(5) 0.74506(8) 0.01803(18) Uani 1 1 d . . .
N1 N 0.10280(15) 0.30107(15) 0.7087(2) 0.0157(5) Uani 1 1 d . . .
C1 C 0.09862(18) 0.25844(18) 0.6094(3) 0.0162(5) Uani 1 1 d . . .
C2 C 0.03629(19) 0.27039(19) 0.5130(3) 0.0193(6) Uani 1 1 d . . .
C3 C 0.0269(2) 0.2226(2) 0.4196(3) 0.0240(7) Uani 1 1 d . . .
H3A H -0.0144 0.2309 0.3557 0.029 Uiso 1 1 calc R U .
C4 C 0.0760(2) 0.1642(2) 0.4181(3) 0.0247(7) Uani 1 1 d . . .
H4A H 0.0684 0.1321 0.3543 0.030 Uiso 1 1 calc R U .
C5 C 0.1370(2) 0.1523(2) 0.5109(3) 0.0230(7) Uani 1 1 d . . .
H5A H 0.1710 0.1120 0.5093 0.028 Uiso 1 1 calc R U .
C6 C 0.14966(19) 0.19809(18) 0.6062(3) 0.0179(6) Uani 1 1 d . . .
C7 C -0.0181(2) 0.3358(2) 0.5061(3) 0.0252(7) Uani 1 1 d . . .
H7A H -0.0030 0.3641 0.5787 0.030 Uiso 1 1 calc R U .
C8 C -0.0126(3) 0.3895(3) 0.4098(4) 0.0405(10) Uani 1 1 d . . .
H8A H 0.0409 0.4036 0.4174 0.061 Uiso 1 1 calc R U .
H8B H -0.0429 0.4345 0.4137 0.061 Uiso 1 1 calc R U .
H8C H -0.0323 0.3646 0.3370 0.061 Uiso 1 1 calc R U .
C9 C -0.1015(2) 0.3107(2) 0.4899(3) 0.0283(8) Uani 1 1 d . . .
H9A H -0.1072 0.2843 0.5577 0.042 Uiso 1 1 calc R U .
H9B H -0.1156 0.2772 0.4247 0.042 Uiso 1 1 calc R U .
H9C H -0.1350 0.3547 0.4771 0.042 Uiso 1 1 calc R U .
C10 C 0.22148(19) 0.18655(19) 0.7006(3) 0.0199(6) Uani 1 1 d . . .
H10A H 0.2157 0.2156 0.7680 0.024 Uiso 1 1 calc R U .
C11 C 0.2363(2) 0.1047(2) 0.7359(4) 0.0296(8) Uani 1 1 d . . .
H11A H 0.1922 0.0847 0.7596 0.044 Uiso 1 1 calc R U .
H11B H 0.2818 0.1014 0.7987 0.044 Uiso 1 1 calc R U .
H11C H 0.2444 0.0756 0.6718 0.044 Uiso 1 1 calc R U .
C12 C 0.2904(2) 0.2182(2) 0.6627(3) 0.0280(8) Uani 1 1 d . . .
H12A H 0.2811 0.2709 0.6416 0.042 Uiso 1 1 calc R U .
H12B H 0.2977 0.1898 0.5976 0.042 Uiso 1 1 calc R U .
H12C H 0.3363 0.2141 0.7248 0.042 Uiso 1 1 calc R U .
C13 C 0.1087(2) 0.4536(2) 0.8025(3) 0.0246(7) Uani 1 1 d . . .
H13A H 0.0629 0.4679 0.7449 0.037 Uiso 1 1 calc R U .
H13B H 0.1419 0.4974 0.8231 0.037 Uiso 1 1 calc R U .
H13C H 0.0939 0.4348 0.8694 0.037 Uiso 1 1 calc R U .
C14 C 0.1883(2) 0.4183(2) 0.6181(3) 0.0284(8) Uani 1 1 d . . .
H14A H 0.1435 0.4419 0.5684 0.043 Uiso 1 1 calc R U .
H14B H 0.2069 0.3780 0.5774 0.043 Uiso 1 1 calc R U .
H14C H 0.2286 0.4557 0.6423 0.043 Uiso 1 1 calc R U .
C15 C 0.2517(2) 0.3601(2) 0.8559(3) 0.0284(8) Uani 1 1 d . . .
H15A H 0.2401 0.3299 0.9166 0.043 Uiso 1 1 calc R U .
H15B H 0.2745 0.4078 0.8869 0.043 Uiso 1 1 calc R U .
H15C H 0.2878 0.3330 0.8221 0.043 Uiso 1 1 calc R U .
C16 C 0.0681(2) 0.1165(2) 0.8743(3) 0.0263(7) Uani 1 1 d D . .
H16A H 0.1085(19) 0.1465(19) 0.857(4) 0.039 Uiso 1 1 d D U .
H16B H 0.091(2) 0.0706(15) 0.914(4) 0.039 Uiso 1 1 d D U .
H16C H 0.043(2) 0.144(2) 0.925(3) 0.039 Uiso 1 1 d D U .
C17 C -0.0645(2) -0.0083(2) 0.8278(4) 0.0324(9) Uani 1 1 d . . .
H17A H -0.1058 -0.0324 0.7717 0.049 Uiso 1 1 calc R U .
H17B H -0.0864 0.0249 0.8755 0.049 Uiso 1 1 calc R U .
H17C H -0.0333 -0.0467 0.8749 0.049 Uiso 1 1 calc R U .

loop_
_atom_site_aniso_label
_atom_site_aniso_U_11
_atom_site_aniso_U_22
_atom_site_aniso_U_33
_atom_site_aniso_U_23
_atom_site_aniso_U_13
_atom_site_aniso_U_12
La1 0.01852(12) 0.01249(11) 0.01495(12) 0.000 0.00631(9) 0.000
Al1 0.0272(7) 0.0126(6) 0.0268(7) 0.000 0.0130(6) 0.000
Si1 0.0194(4) 0.0168(4) 0.0183(4) -0.0036(3) 0.0054(3) -0.0035(3)
N1 0.0194(12) 0.0143(12) 0.0142(11) -0.0015(9) 0.0055(9) -0.0022(10)
C1 0.0187(14) 0.0152(13) 0.0156(13) -0.0010(11) 0.0060(11) -0.0037(11)
C2 0.0207(14) 0.0222(15) 0.0151(13) -0.0006(12) 0.0046(11) -0.0026(12)
C3 0.0241(16) 0.0336(19) 0.0147(14) -0.0025(13) 0.0055(12) -0.0071(14)
C4 0.0291(17) 0.0276(17) 0.0203(15) -0.0097(13) 0.0116(13) -0.0108(14)
C5 0.0278(17) 0.0203(15) 0.0245(16) -0.0069(13) 0.0134(14) -0.0039(13)
C6 0.0199(14) 0.0159(14) 0.0194(14) -0.0010(11) 0.0077(12) -0.0029(11)
C7 0.0260(17) 0.0265(17) 0.0199(15) 0.0005(13) -0.0003(13) 0.0000(14)
C8 0.037(2) 0.036(2) 0.045(3) 0.018(2) 0.0033(19) -0.0014(18)
C9 0.0258(17) 0.037(2) 0.0209(16) 0.0043(14) 0.0038(13) 0.0054(15)
C10 0.0191(14) 0.0175(14) 0.0228(15) -0.0019(12) 0.0049(12) 0.0017(12)
C11 0.0280(18) 0.0210(17) 0.037(2) 0.0015(15) 0.0030(16) 0.0038(14)
C12 0.0207(16) 0.036(2) 0.0284(18) -0.0013(15) 0.0074(14) -0.0048(14)
C13 0.0297(17) 0.0179(15) 0.0294(18) -0.0052(13) 0.0134(14) -0.0022(13)
C14 0.036(2) 0.0250(17) 0.0284(18) -0.0026(14) 0.0169(16) -0.0108(15)
C15 0.0225(16) 0.0304(19) 0.0290(18) -0.0080(15) 0.0001(14) -0.0040(14)
C16 0.0337(19) 0.0236(17) 0.0205(16) 0.0013(13) 0.0043(14) 0.0021(14)
C17 0.037(2) 0.0200(17) 0.049(2) 0.0066(16) 0.0267(19) 0.0067(15)

loop_
_atom_type_symbol
_atom_type_description
_atom_type_scat_dispersion_real
_atom_type_scat_dispersion_imag
_atom_type_scat_source
C C 0.0033 0.0016 'International Tables Vol C Tables 4.2.6.8 and 6.1.1.4'
H H 0.0000 0.0000 'International Tables Vol C Tables 4.2.6.8 and 6.1.1.4'
N N 0.0061 0.0033 'International Tables Vol C Tables 4.2.6.8 and 6.1.1.4'
Al Al 0.0645 0.0514 'International Tables Vol C Tables 4.2.6.8 and 6.1.1.4'
Si Si 0.0817 0.0704 'International Tables Vol C Tables 4.2.6.8 and 6.1.1.4'
La La -0.2871 2.4523 'International Tables Vol C Tables 4.2.6.8 and 6.1.1.4'

loop_
_geom_angle_atom_site_label_1
_geom_angle_atom_site_label_2
_geom_angle_atom_site_label_3
_geom_angle
_geom_angle_site_symmetry_1
_geom_angle_site_symmetry_3
N1 La1 N1 119.91(13) 2_556 .
N1 La1 C16 122.88(11) 2_556 .
N1 La1 C16 103.73(11) . .
N1 La1 C16 103.73(11) 2_556 2_556
N1 La1 C16 122.88(10) . 2_556
C16 La1 C16 77.65(16) . 2_556
N1 La1 C1 135.36(9) 2_556 .
N1 La1 C1 30.53(9) . .
C16 La1 C1 101.01(11) . .
C16 La1 C1 92.42(10) 2_556 .
N1 La1 C1 30.53(9) 2_556 2_556
N1 La1 C1 135.36(9) . 2_556
C16 La1 C1 92.42(11) . 2_556
C16 La1 C1 101.00(11) 2_556 2_556
C1 La1 C1 162.79(13) . 2_556
N1 La1 Al1 120.05(7) 2_556 .
N1 La1 Al1 120.05(7) . .
C16 La1 Al1 38.83(8) . .
C16 La1 Al1 38.83(8) 2_556 .
C1 La1 Al1 98.60(7) . .
C1 La1 Al1 98.60(7) 2_556 .
N1 La1 H16A 137.1(8) 2_556 .
N1 La1 H16A 82.9(4) . .
C16 La1 H16A 20.9(4) . .
C16 La1 H16A 89.3(9) 2_556 .
C1 La1 H16A 83.3(6) . .
C1 La1 H16A 107.3(7) 2_556 .
Al1 La1 H16A 52.6(8) . .
N1 La1 H16C 103.1(4) 2_556 .
N1 La1 H16C 112.8(9) . .
C16 La1 H16C 21.0(4) . .
C16 La1 H16C 88.7(9) 2_556 .
C1 La1 H16C 118.8(6) . .
C1 La1 H16C 72.7(5) 2_556 .
Al1 La1 H16C 52.1(8) . .
H16A La1 H16C 35.5(5) . .
C17 Al1 C17 115.6(2) . 2_556
C17 Al1 C16 109.96(17) . 2_556
C17 Al1 C16 105.32(18) 2_556 2_556
C17 Al1 C16 105.32(18) . .
C17 Al1 C16 109.96(17) 2_556 .
C16 Al1 C16 110.8(2) 2_556 .
C17 Al1 La1 122.21(12) . .
C17 Al1 La1 122.21(12) 2_556 .
C16 Al1 La1 55.38(11) 2_556 .
C16 Al1 La1 55.38(11) . .
N1 Si1 C13 109.65(15) . .
N1 Si1 C14 110.82(15) . .
C13 Si1 C14 107.31(18) . .
N1 Si1 C15 114.27(16) . .
C13 Si1 C15 106.66(18) . .
C14 Si1 C15 107.82(19) . .
C1 N1 Si1 123.4(2) . .
C1 N1 La1 91.95(18) . .
Si1 N1 La1 143.87(15) . .
N1 C1 C6 122.0(3) . .
N1 C1 C2 119.3(3) . .
C6 C1 C2 118.3(3) . .
N1 C1 La1 57.52(15) . .
C6 C1 La1 114.7(2) . .
C2 C1 La1 92.12(19) . .
C3 C2 C1 119.5(3) . .
C3 C2 C7 118.5(3) . .
C1 C2 C7 121.9(3) . .
C4 C3 C2 121.6(3) . .
C4 C3 H3A 119.2 . .
C2 C3 H3A 119.2 . .
C3 C4 C5 119.4(3) . .
C3 C4 H4A 120.3 . .
C5 C4 H4A 120.3 . .
C4 C5 C6 121.8(3) . .
C4 C5 H5A 119.1 . .
C6 C5 H5A 119.1 . .
C5 C6 C1 119.4(3) . .
C5 C6 C10 119.2(3) . .
C1 C6 C10 121.2(3) . .
C2 C7 C9 112.6(3) . .
C2 C7 C8 111.2(3) . .
C9 C7 C8 109.1(3) . .
C2 C7 H7A 107.9 . .
C9 C7 H7A 107.9 . .
C8 C7 H7A 107.9 . .
C7 C8 H8A 109.5 . .
C7 C8 H8B 109.5 . .
H8A C8 H8B 109.5 . .
C7 C8 H8C 109.5 . .
H8A C8 H8C 109.5 . .
H8B C8 H8C 109.5 . .
C7 C9 H9A 109.5 . .
C7 C9 H9B 109.5 . .
H9A C9 H9B 109.5 . .
C7 C9 H9C 109.5 . .
H9A C9 H9C 109.5 . .
H9B C9 H9C 109.5 . .
C6 C10 C11 113.6(3) . .
C6 C10 C12 108.9(3) . .
C11 C10 C12 109.7(3) . .
C6 C10 H10A 108.2 . .
C11 C10 H10A 108.1 . .
C12 C10 H10A 108.1 . .
C10 C11 H11A 109.5 . .
C10 C11 H11B 109.5 . .
H11A C11 H11B 109.5 . .
C10 C11 H11C 109.5 . .
H11A C11 H11C 109.5 . .
H11B C11 H11C 109.5 . .
C10 C12 H12A 109.5 . .
C10 C12 H12B 109.5 . .
H12A C12 H12B 109.5 . .
C10 C12 H12C 109.5 . .
H12A C12 H12C 109.5 . .
H12B C12 H12C 109.5 . .
Si1 C13 H13A 109.5 . .
Si1 C13 H13B 109.5 . .
H13A C13 H13B 109.5 . .
Si1 C13 H13C 109.5 . .
H13A C13 H13C 109.5 . .
H13B C13 H13C 109.5 . .
Si1 C14 H14A 109.5 . .
Si1 C14 H14B 109.5 . .
H14A C14 H14B 109.5 . .
Si1 C14 H14C 109.5 . .
H14A C14 H14C 109.5 . .
H14B C14 H14C 109.5 . .
Si1 C15 H15A 109.5 . .
Si1 C15 H15B 109.5 . .
H15A C15 H15B 109.5 . .
Si1 C15 H15C 109.5 . .
H15A C15 H15C 109.5 . .
H15B C15 H15C 109.5 . .
Al1 C16 La1 85.79(13) . .
Al1 C16 H16A 120(3) . .
La1 C16 H16A 73(2) . .
Al1 C16 H16B 89(3) . .
La1 C16 H16B 175(3) . .
H16A C16 H16B 108(2) . .
Al1 C16 H16C 118(3) . .
La1 C16 H16C 76(2) . .
H16A C16 H16C 110(2) . .
H16B C16 H16C 108(2) . .
Al1 C17 H17A 109.5 . .
Al1 C17 H17B 109.5 . .
H17A C17 H17B 109.5 . .
Al1 C17 H17C 109.5 . .
H17A C17 H17C 109.5 . .
H17B C17 H17C 109.5 . .

loop_
_geom_bond_atom_site_label_1
_geom_bond_atom_site_label_2
_geom_bond_distance
_geom_bond_site_symmetry_2
La1 N1 2.356(3) 2_556
La1 N1 2.356(3) .
La1 C16 2.719(4) .
La1 C16 2.719(4) 2_556
La1 C1 2.791(3) .
La1 C1 2.791(3) 2_556
La1 Al1 3.2955(15) .
La1 H16A 2.61(4) .
La1 H16C 2.65(4) .
Al1 C17 1.978(4) .
Al1 C17 1.979(4) 2_556
Al1 C16 2.072(4) 2_556
Al1 C16 2.072(4) .
Si1 N1 1.734(3) .
Si1 C13 1.873(4) .
Si1 C14 1.875(4) .
Si1 C15 1.880(4) .
N1 C1 1.419(4) .
C1 C6 1.425(5) .
C1 C2 1.432(4) .
C2 C3 1.402(5) .
C2 C7 1.515(5) .
C3 C4 1.373(5) .
C3 H3A 0.9500 .
C4 C5 1.390(5) .
C4 H4A 0.9500 .
C5 C6 1.395(4) .
C5 H5A 0.9500 .
C6 C10 1.524(5) .
C7 C9 1.537(5) .
C7 C8 1.540(6) .
C7 H7A 1.0000 .
C8 H8A 0.9800 .
C8 H8B 0.9800 .
C8 H8C 0.9800 .
C9 H9A 0.9800 .
C9 H9B 0.9800 .
C9 H9C 0.9800 .
C10 C11 1.530(5) .
C10 C12 1.537(5) .
C10 H10A 1.0000 .
C11 H11A 0.9800 .
C11 H11B 0.9800 .
C11 H11C 0.9800 .
C12 H12A 0.9800 .
C12 H12B 0.9800 .
C12 H12C 0.9800 .
C13 H13A 0.9800 .
C13 H13B 0.9800 .
C13 H13C 0.9800 .
C14 H14A 0.9800 .
C14 H14B 0.9800 .
C14 H14C 0.9800 .
C15 H15A 0.9800 .
C15 H15B 0.9800 .
C15 H15C 0.9800 .
C16 H16A 0.971(17) .
C16 H16B 0.989(17) .
C16 H16C 0.981(17) .
C17 H17A 0.9800 .
C17 H17B 0.9800 .
C17 H17C 0.9800 .

loop_
_geom_torsion_atom_site_label_1
_geom_torsion_atom_site_label_2
_geom_torsion_atom_site_label_3
_geom_torsion_atom_site_label_4
_geom_torsion
C13 Si1 N1 C1 139.0(3)
C14 Si1 N1 C1 20.7(3)
C15 Si1 N1 C1 -101.4(3)
C13 Si1 N1 La1 -27.8(3)
C14 Si1 N1 La1 -146.1(3)
C15 Si1 N1 La1 91.8(3)
Si1 N1 C1 C6 87.1(3)
La1 N1 C1 C6 -100.7(3)
Si1 N1 C1 C2 -100.1(3)
La1 N1 C1 C2 72.1(3)
Si1 N1 C1 La1 -172.2(3)
N1 C1 C2 C3 -172.6(3)
C6 C1 C2 C3 0.5(5)
La1 C1 C2 C3 -119.1(3)
N1 C1 C2 C7 10.5(5)
C6 C1 C2 C7 -176.4(3)
La1 C1 C2 C7 63.9(3)
C1 C2 C3 C4 0.2(5)
C7 C2 C3 C4 177.3(3)
C2 C3 C4 C5 -0.7(5)
C3 C4 C5 C6 0.4(5)
C4 C5 C6 C1 0.3(5)
C4 C5 C6 C10 -174.5(3)
N1 C1 C6 C5 172.1(3)
C2 C1 C6 C5 -0.8(5)
La1 C1 C6 C5 106.3(3)
N1 C1 C6 C10 -13.1(5)
C2 C1 C6 C10 174.0(3)
La1 C1 C6 C10 -78.9(3)
C3 C2 C7 C9 61.7(4)
C1 C2 C7 C9 -121.3(3)
C3 C2 C7 C8 -61.1(4)
C1 C2 C7 C8 115.9(4)
C5 C6 C10 C11 -47.7(4)
C1 C6 C10 C11 137.6(3)
C5 C6 C10 C12 75.0(4)
C1 C6 C10 C12 -99.8(4)
